data_4113696
loop_
_publ_author_name
'F. Albert Cotton'
'James P. Donahue'
'Carlos A. Murillo'

_publ_section_title
;
 Polyunsaturated Dicarboxylate Tethers Connecting Dimolybdenum Redox and
 Chromophoric Centers: Syntheses, Structures, and Electrochemistry
;
_journal_name_full 'Journal of the American Chemical Society'
_journal_page_first 5436
_journal_page_last 5450
_journal_paper_doi 10.1021/ja029101i
_journal_volume 125
_journal_year 2003
_chemical_compound_source synthesized
_chemical_formula_structural 'H3 C O C (O) (C H C H)3 (O) C O C H3'
_chemical_formula_sum 'C10 H12 O4'
_chemical_formula_weight 196.20
_chemical_name_common
;
dimethyl-trans,trans,trans-2,4,6-octatrienedioate
;
_chemical_name_systematic
;
 ?
;
_space_group_IT_number 2
_symmetry_cell_setting triclinic
_symmetry_space_group_name_Hall '-P 1'
_symmetry_space_group_name_H-M 'P -1'
_atom_sites_solution_hydrogens difmap
_atom_sites_solution_primary direct
_atom_sites_solution_secondary difmap
_audit_creation_method SHELXL
_cell_angle_alpha 96.30(5)
_cell_angle_beta 90.03(3)
_cell_angle_gamma 105.77(3)
_cell_formula_units_Z 2
_cell_length_a 5.976(3)
_cell_length_b 7.550(3)
_cell_length_c 11.552(11)
_cell_measurement_reflns_used 111
_cell_measurement_temperature 213(2)
_cell_measurement_theta_max 20.8
_cell_measurement_theta_min 9.1
_cell_volume 498.3(6)
_computing_cell_refinement 'MADNES (Enraf-Nonius, 1989)'
_computing_data_collection 'MADNES (Enraf-Nonius, 1989)'
_computing_data_reduction 'PROCOR (Kabsch, 1988)'
_computing_molecular_graphics 'SHELXTL V.5 (Siemens, 1994)'
_computing_publication_material CIFTAB
_computing_structure_refinement 'SHELXL-93 (Sheldrick, 1993)'
_computing_structure_solution 'SHELXS-86 (Sheldrick, 1990)'
_diffrn_ambient_temperature 213(2)
_diffrn_measurement_device 'Nonius FAST area detector'
_diffrn_measurement_method 'ellipsoid-mask fitting'
_diffrn_radiation_monochromator graphite
_diffrn_radiation_source 'fine-focus sealed tube'
_diffrn_radiation_type MoK\a
_diffrn_radiation_wavelength 0.71073
_diffrn_reflns_av_R_equivalents 0.0660
_diffrn_reflns_av_sigmaI/netI 0.0433
_diffrn_reflns_limit_h_max 7
_diffrn_reflns_limit_h_min -7
_diffrn_reflns_limit_k_max 8
_diffrn_reflns_limit_k_min -8
_diffrn_reflns_limit_l_max 12
_diffrn_reflns_limit_l_min -13
_diffrn_reflns_number 2754
_diffrn_reflns_theta_max 22.50
_diffrn_reflns_theta_min 2.82
_diffrn_standards_number 'none (area detector data)'
_exptl_absorpt_coefficient_mu 0.101
_exptl_absorpt_correction_type none
_exptl_crystal_colour white
_exptl_crystal_density_diffrn 1.307
_exptl_crystal_description prism
_exptl_crystal_F_000 208
_exptl_crystal_size_max 0.60
_exptl_crystal_size_mid 0.30
_exptl_crystal_size_min 0.12
_refine_diff_density_max 0.154
_refine_diff_density_min -0.175
_refine_diff_density_rms 0.046
_refine_ls_extinction_coef 0.057(13)
_refine_ls_extinction_expression Fc^*^=kFc[1+0.001xFc^2^\l^3^/sin(2\q)]^-1/4^
_refine_ls_extinction_method SHELXL
_refine_ls_goodness_of_fit_all 1.112
_refine_ls_goodness_of_fit_obs 1.126
_refine_ls_hydrogen_treatment refall
_refine_ls_matrix_type full
_refine_ls_number_parameters 176
_refine_ls_number_reflns 1256
_refine_ls_number_restraints 0
_refine_ls_restrained_S_all 1.119
_refine_ls_restrained_S_obs 1.126
_refine_ls_R_factor_all 0.0481
_refine_ls_R_factor_obs 0.0440
_refine_ls_shift/esd_max 0.001
_refine_ls_shift/esd_mean 0.000
_refine_ls_structure_factor_coef Fsqd
_refine_ls_weighting_details 'w=1/[\s^2^(Fo^2^)+(0.0586P)^2^+0.1606P] where P=(Fo^2^+2Fc^2^)/3'
_refine_ls_weighting_scheme calc
_refine_ls_wR_factor_all 0.1238
_refine_ls_wR_factor_obs 0.1180
_reflns_number_observed 1147
_reflns_number_total 1258
_reflns_observed_criterion >2sigma(I)
_cod_data_source_file ja029101isi20030123_021228_03.cif
_cod_data_source_block xl
_cod_depositor_comments
;
The following automatic conversions were performed:

'_refine_ls_weighting_scheme' value 'calc
w=1/[\s^2^(Fo^2^)+(0.0586P)^2^+0.1606P] where P=(Fo^2^+2Fc^2^)/3' was
changed to 'calc'. New tag '_refine_ls_weighting_details' was
created. The value of the new tag was set to
'w=1/[\s^2^(Fo^2^)+(0.0586P)^2^+0.1606P] where P=(Fo^2^+2Fc^2^)/3'.

Automatic conversion script
Id: cif_fix_values 3143 2015-03-26 13:38:13Z robertas 
;
_cod_original_cell_volume 498.4(6)
_cod_database_code 4113696

loop_
_symmetry_equiv_pos_as_xyz
'x, y, z'
'-x, -y, -z'

loop_
_atom_site_aniso_label
_atom_site_aniso_U_11
_atom_site_aniso_U_22
_atom_site_aniso_U_33
_atom_site_aniso_U_23
_atom_site_aniso_U_13
_atom_site_aniso_U_12
O1 0.0276(9) 0.0551(9) 0.0369(8) -0.0006(7) 0.0061(6) 0.0072(7)
O2 0.0355(9) 0.0655(10) 0.0375(9) -0.0123(7) 0.0019(7) 0.0034(7)
O3 0.0384(9) 0.0507(9) 0.0338(9) -0.0107(7) 0.0024(7) -0.0007(7)
O4 0.0294(8) 0.0403(8) 0.0313(8) -0.0009(6) 0.0064(6) 0.0042(6)
C1 0.0397(15) 0.0499(15) 0.0423(14) 0.0070(11) 0.0170(11) 0.0138(12)
C2 0.0268(12) 0.0298(10) 0.0313(11) 0.0025(8) 0.0010(9) 0.0057(9)
C3 0.0276(12) 0.0325(11) 0.0291(11) -0.0005(9) -0.0012(9) 0.0050(9)
C4 0.0297(12) 0.0281(10) 0.0286(11) 0.0002(9) -0.0030(9) 0.0053(9)
C5 0.0305(12) 0.0289(11) 0.0291(11) 0.0006(9) -0.0008(9) 0.0077(9)
C6 0.0307(12) 0.0310(11) 0.0280(11) -0.0001(9) -0.0009(9) 0.0088(9)
C7 0.0294(13) 0.0272(10) 0.0283(11) 0.0019(9) -0.0012(9) 0.0063(9)
C8 0.0308(12) 0.0296(11) 0.0256(11) -0.0010(9) -0.0022(9) 0.0049(9)
C9 0.0278(12) 0.0291(10) 0.0303(11) 0.0039(9) 0.0013(9) 0.0059(9)
C10 0.0372(14) 0.0450(14) 0.0375(13) 0.0048(10) 0.0141(10) 0.0110(11)

loop_
_atom_site_label
_atom_site_type_symbol
_atom_site_fract_x
_atom_site_fract_y
_atom_site_fract_z
_atom_site_U_iso_or_equiv
_atom_site_thermal_displace_type
_atom_site_occupancy
_atom_site_calc_flag
O1 O -0.8004(2) 0.1969(2) 0.05684(11) 0.0412(5) Uani 1 d
O2 O -0.4427(2) 0.3437(2) 0.12695(12) 0.0496(5) Uani 1 d
O3 O 0.3391(2) 0.1309(2) -0.55964(11) 0.0447(5) Uani 1 d
O4 O 0.6726(2) 0.3324(2) -0.49061(11) 0.0351(4) Uani 1 d
C1 C -0.8915(4) 0.2452(4) 0.1681(2) 0.0435(6) Uani 1 d
C2 C -0.5701(3) 0.2546(2) 0.0483(2) 0.0298(5) Uani 1 d
C3 C -0.4952(3) 0.1949(3) -0.0665(2) 0.0307(5) Uani 1 d
C4 C -0.2752(3) 0.2525(3) -0.0973(2) 0.0295(5) Uani 1 d
C5 C -0.1837(3) 0.2028(3) -0.2074(2) 0.0298(5) Uani 1 d
C6 C 0.0365(3) 0.2731(3) -0.2358(2) 0.0301(5) Uani 1 d
C7 C 0.1341(3) 0.2249(3) -0.3445(2) 0.0287(5) Uani 1 d
C8 C 0.3540(3) 0.2980(3) -0.3720(2) 0.0297(5) Uani 1 d
C9 C 0.4473(3) 0.2426(2) -0.4832(2) 0.0294(5) Uani 1 d
C10 C 0.7830(4) 0.2824(3) -0.5956(2) 0.0399(6) Uani 1 d
H5A H -0.2871(34) 0.1170(27) -0.2596(17) 0.030(5) Uiso 1 d
H7A H 0.0364(35) 0.1386(28) -0.3969(18) 0.032(5) Uiso 1 d
H6A H 0.1347(33) 0.3545(26) -0.1862(17) 0.027(5) Uiso 1 d
H10A H 0.7808(37) 0.1483(34) -0.6000(19) 0.054(6) Uiso 1 d
H4A H -0.1729(33) 0.3317(27) -0.0446(17) 0.025(5) Uiso 1 d
H3A H -0.6093(35) 0.1142(28) -0.1186(18) 0.033(5) Uiso 1 d
H8A H 0.4499(33) 0.3785(26) -0.3215(17) 0.022(5) Uiso 1 d
H10B H 0.9381(50) 0.3618(37) -0.5890(22) 0.069(8) Uiso 1 d
H1A H -0.8500(43) 0.3755(40) 0.1830(22) 0.067(8) Uiso 1 d
H10C H 0.7075(39) 0.2993(31) -0.6627(21) 0.051(6) Uiso 1 d
H1B H -0.8350(42) 0.1889(34) 0.2266(22) 0.063(7) Uiso 1 d
H1C H -1.0527(60) 0.1933(44) 0.1582(27) 0.097(11) Uiso 1 d

loop_
_atom_type_symbol
_atom_type_description
_atom_type_scat_dispersion_real
_atom_type_scat_dispersion_imag
_atom_type_scat_source
C C 0.0033 0.0016 'International Tables Vol C Tables 4.2.6.8 and 6.1.1.4'
H H 0.0000 0.0000 'International Tables Vol C Tables 4.2.6.8 and 6.1.1.4'
O O 0.0106 0.0060 'International Tables Vol C Tables 4.2.6.8 and 6.1.1.4'

loop_
_geom_angle_atom_site_label_1
_geom_angle_atom_site_label_2
_geom_angle_atom_site_label_3
_geom_angle
_geom_angle_publ_flag
C2 O1 C1 116.1(2) y
C9 O4 C10 115.7(2) y
O2 C2 O1 123.0(2) y
O2 C2 C3 125.2(2) y
O1 C2 C3 111.8(2) y
C4 C3 C2 121.6(2) y
C3 C4 C5 126.1(2) y
C6 C5 C4 123.4(2) y
C5 C6 C7 124.8(2) y
C8 C7 C6 124.0(2) y
C7 C8 C9 122.2(2) y
O3 C9 O4 123.1(2) y
O3 C9 C8 125.4(2) y
O4 C9 C8 111.5(2) y

loop_
_geom_bond_atom_site_label_1
_geom_bond_atom_site_label_2
_geom_bond_distance
_geom_bond_publ_flag
O1 C2 1.333(2) y
O1 C1 1.445(3) y
O2 C2 1.201(2) y
O3 C9 1.204(2) y
O4 C9 1.340(2) y
O4 C10 1.444(2) y
C2 C3 1.464(3) y
C3 C4 1.330(3) y
C4 C5 1.437(3) y
C5 C6 1.334(3) y
C6 C7 1.437(3) y
C7 C8 1.333(3) y
C8 C9 1.465(3) y

loop_
_cod_related_entry_id
_cod_related_entry_database
_cod_related_entry_code
1 ChemSpider 30660500
